data_7126095
loop_
_publ_author_name
'Yu, You-Zhu'
'Guo, Yu-Hua'
'Zhang, Yan-Ru'
'Tian, Xiu-Juan'
'Zhang, Xian-Ming'

_publ_section_title
;
 Tetrahedral \m<sub>4</sub>-chloride and in situ generated octahedral
 \m<sub>6</sub>-sulfide templating Co<sub>8</sub> complexes with different
 distortions of the cube.
;
_journal_issue 30
_journal_name_full 'Chemical communications (Cambridge, England)'
_journal_page_first 4236
_journal_page_last 4239
_journal_paper_doi 10.1039/d0cc01320j
_journal_volume 56
_journal_year 2020
_chemical_formula_moiety 'C26 H51 Cl4 Co8 N5 O12'
_chemical_formula_sum 'C26 H51 Cl4 Co8 N5 O12'
_chemical_formula_weight 1238.95
_space_group_crystal_system trigonal
_space_group_IT_number 160
_space_group_name_Hall 'R 3 -2"'
_space_group_name_H-M_alt 'R 3 m :H'
_atom_sites_solution_hydrogens mixed
_audit_creation_date 2019-12-23
_audit_creation_method
; 
Olex2 1.2 
(compiled 2018.05.29 svn.r3508 for OlexSys, GUI svn.r5506) 
;
_audit_update_record
;
2019-12-24 deposited with the CCDC.	2020-03-02 downloaded from the CCDC.
;
_cell_angle_alpha 90
_cell_angle_beta 90
_cell_angle_gamma 120
_cell_formula_units_Z 3
_cell_length_a 14.8782(8)
_cell_length_b 14.8782(8)
_cell_length_c 16.9496(9)
_cell_measurement_reflns_used 7331
_cell_measurement_temperature 296(2)
_cell_measurement_theta_max 28.21
_cell_measurement_theta_min 2.74
_cell_volume 3249.3(3)
_computing_cell_refinement 'Bruker SAINT'
_computing_data_collection 'Bruker APEX2'
_computing_data_reduction 'Bruker SAINT'
_computing_molecular_graphics 'Olex2 (Dolomanov et al., 2009)'
_computing_publication_material 'Olex2 (Dolomanov et al., 2009)'
_computing_structure_refinement 'XL (Sheldrick, 2008)'
_computing_structure_solution 'SHELXS-97 (Sheldrick 2008)'
_diffrn_ambient_temperature 296.15
_diffrn_measured_fraction_theta_full 0.997
_diffrn_measured_fraction_theta_max 0.996
_diffrn_measurement_device_type 'Bruker APEX-II CCD'
_diffrn_measurement_method '\f and \w scans'
_diffrn_radiation_type MoK\a
_diffrn_radiation_wavelength 0.71073
_diffrn_reflns_av_R_equivalents 0.0465
_diffrn_reflns_av_unetI/netI 0.0322
_diffrn_reflns_Laue_measured_fraction_full 0.997
_diffrn_reflns_Laue_measured_fraction_max 0.996
_diffrn_reflns_limit_h_max 19
_diffrn_reflns_limit_h_min -19
_diffrn_reflns_limit_k_max 19
_diffrn_reflns_limit_k_min -15
_diffrn_reflns_limit_l_max 22
_diffrn_reflns_limit_l_min -22
_diffrn_reflns_number 13610
_diffrn_reflns_point_group_measured_fraction_full 0.997
_diffrn_reflns_point_group_measured_fraction_max 0.994
_diffrn_reflns_theta_full 25.242
_diffrn_reflns_theta_max 28.326
_diffrn_reflns_theta_min 1.985
_diffrn_standards_number 0
_exptl_absorpt_coefficient_mu 3.288
_exptl_absorpt_correction_type none
_exptl_crystal_colour dark-red
_exptl_crystal_density_diffrn 1.899
_exptl_crystal_description block
_exptl_crystal_F_000 1866
_exptl_crystal_size_max 0.15
_exptl_crystal_size_mid 0.14
_exptl_crystal_size_min 0.12
_refine_diff_density_max 0.899
_refine_diff_density_min -1.272
_refine_diff_density_rms 0.361
_refine_ls_abs_structure_details
; 
 Flack x determined using 910 quotients [(I+)-(I-)]/[(I+)+(I-)] 
 (Parsons, Flack and Wagner, Acta Cryst. B69 (2013) 249-259). 
;
_refine_ls_abs_structure_Flack 0.022(11)
_refine_ls_extinction_method none
_refine_ls_goodness_of_fit_ref 1.329
_refine_ls_hydrogen_treatment mixed
_refine_ls_matrix_type full
_refine_ls_number_parameters 125
_refine_ls_number_reflns 1996
_refine_ls_number_restraints 4
_refine_ls_restrained_S_all 1.327
_refine_ls_R_factor_all 0.0379
_refine_ls_R_factor_gt 0.0284
_refine_ls_shift/su_max 0.000
_refine_ls_shift/su_mean 0.000
_refine_ls_structure_factor_coef Fsqd
_refine_ls_weighting_details 'w=1/[\s^2^(Fo^2^)+(0.0727P)^2^] where P=(Fo^2^+2Fc^2^)/3'
_refine_ls_weighting_scheme calc
_refine_ls_wR_factor_gt 0.0819
_refine_ls_wR_factor_ref 0.1198
_reflns_Friedel_coverage 0.986
_reflns_Friedel_fraction_full 0.996
_reflns_Friedel_fraction_max 0.991
_reflns_number_gt 1900
_reflns_number_total 1996
_reflns_threshold_expression 'I > 2\s(I)'
_cod_data_source_file d0cc01320j2.cif
_cod_data_source_block 1_CCDC1
_cod_depositor_comments 'Adding full bibliography for 7126094--7126095.cif.'
_cod_original_cell_volume 3249.3(4)
_cod_original_sg_symbol_H-M 'R 3 m'
_cod_database_code 7126095
_shelx_shelxl_version_number 2014/7
_shelx_space_group_comment
; 
The symmetry employed for this shelxl refinement is uniquely defined 
by the following loop, which should always be used as a source of 
symmetry information in preference to the above space-group names. 
They are only intended as comments. 
;
_shelx_estimated_absorpt_t_max 0.694
_shelx_estimated_absorpt_t_min 0.638
_olex2_refinement_description
; 
1. Fixed Uiso 
 At 1.2 times of: 
  All C(H,H) groups 
2. Restrained distances 
 C3-C4 = C3'-C4' 
 1.53 with sigma of 0.01 
 C8-H8 
 0.97 with sigma of 0.01 
3. Uiso/Uaniso restraints and constraints 
Uanis(C3) = Uanis(C3') 
Uanis(C4) = Uanis(C4') 
4. Others 
 Sof(C3')=Sof(H3'A)=Sof(H3'B)=Sof(C4')=Sof(H4'A)=Sof(H4'B)=1-FVAR(1) 
 Sof(C3)=Sof(H3A)=Sof(H3B)=Sof(C4)=Sof(H4A)=Sof(H4B)=FVAR(1) 
 Fixed Sof: H1A(0.5) H1B(0.5) C2(0.5) H2A(0.5) H2B(0.5) H5A(0.5) H5B(0.5) 
 C6(0.5) H6A(0.5) H6B(0.5) 
5.a Secondary CH2 refined with riding coordinates: 
 C1(H1A,H1B), C2(H2A,H2B), C3(H3A,H3B), C4(H4A,H4B), C3'(H3'A,H3'B), C4'(H4'A, 
 H4'B), C5(H5A,H5B), C6(H6A,H6B) 
;
_olex2_submission_special_instructions 'No special instructions were received'

loop_
_space_group_symop_operation_xyz
'x, y, z'
'-y, x-y, z'
'-x+y, -x, z'
'-y, -x, z'
'-x+y, y, z'
'x, x-y, z'
'x+2/3, y+1/3, z+1/3'
'-y+2/3, x-y+1/3, z+1/3'
'-x+y+2/3, -x+1/3, z+1/3'
'-y+2/3, -x+1/3, z+1/3'
'-x+y+2/3, y+1/3, z+1/3'
'x+2/3, x-y+1/3, z+1/3'
'x+1/3, y+2/3, z+2/3'
'-y+1/3, x-y+2/3, z+2/3'
'-x+y+1/3, -x+2/3, z+2/3'
'-y+1/3, -x+2/3, z+2/3'
'-x+y+1/3, y+2/3, z+2/3'
'x+1/3, x-y+2/3, z+2/3'

loop_
_atom_site_label
_atom_site_type_symbol
_atom_site_fract_x
_atom_site_fract_y
_atom_site_fract_z
_atom_site_U_iso_or_equiv
_atom_site_adp_type
_atom_site_occupancy
_atom_site_site_symmetry_order
_atom_site_calc_flag
_atom_site_refinement_flags_posn
_atom_site_refinement_flags_adp
_atom_site_refinement_flags_occupancy
_atom_site_disorder_assembly
_atom_site_disorder_group
Co1 Co 1.0000 0.0000 0.46076(12) 0.0211(5) Uani 1 6 d S T P B .
Co2 Co 0.90932(5) 0.09068(5) 0.60402(6) 0.0182(3) Uani 1 2 d S T P B .
Co3 Co 1.12232(5) 0.24464(9) 0.71886(7) 0.0203(3) Uani 1 2 d S T P A .
Co4 Co 1.0000 0.0000 0.79898(11) 0.0188(4) Uani 1 6 d S T P A .
Cl1 Cl 1.0000 0.0000 0.6509(2) 0.0186(7) Uani 1 6 d S T P . .
Cl2 Cl 1.20578(10) 0.4116(2) 0.76478(16) 0.0348(6) Uani 1 2 d S T P . .
N1 N 1.0000 0.0000 0.3396(9) 0.027(3) Uani 1 6 d S T P . .
N2 N 0.8319(3) 0.1681(3) 0.5622(4) 0.0222(16) Uani 1 2 d S T P . .
N3 N 1.0000 0.0000 0.9225(7) 0.021(3) Uani 1 6 d S T P A .
O1 O 1.0038(4) 0.2221(4) 0.6541(3) 0.0290(10) Uani 1 1 d . . . . .
O2 O 0.9280(3) 0.0720(3) 0.4910(4) 0.0281(15) Uani 1 2 d S T P . .
O4 O 1.0750(3) 0.1499(6) 0.8083(4) 0.0326(17) Uani 1 2 d S T P . .
C1 C 1.0549(5) 0.1097(9) 0.9455(6) 0.040(3) Uani 1 2 d S T P . .
H1A H 1.1260 0.1301 0.9586 0.048 Uiso 0.5 1 calc R . . A .
H1B H 1.0226 0.1178 0.9926 0.048 Uiso 0.5 1 calc R . . . .
C2 C 1.0555(13) 0.1798(12) 0.8842(8) 0.030(3) Uani 0.5 1 d . . . A -1
H2A H 0.9890 0.1772 0.8835 0.036 Uiso 0.5 1 calc R . . A -1
H2B H 1.1089 0.2505 0.8959 0.036 Uiso 0.5 1 calc R . . A -1
C3 C 0.9576(13) 0.2858(12) 0.6624(10) 0.031(2) Uani 0.498(15) 1 d D . . B 1
H3A H 1.0100 0.3569 0.6740 0.037 Uiso 0.498(15) 1 calc R . . B 1
H3B H 0.9068 0.2603 0.7047 0.037 Uiso 0.498(15) 1 calc R . . B 1
C4 C 0.9053(17) 0.280(3) 0.5832(10) 0.027(4) Uani 0.498(15) 1 d D . . B 1
H4A H 0.8676 0.3170 0.5865 0.033 Uiso 0.498(15) 1 calc R . . B 1
H4B H 0.9577 0.3117 0.5424 0.033 Uiso 0.498(15) 1 calc R . . B 1
C3' C 0.9943(12) 0.3062(12) 0.6171(10) 0.031(2) Uani 0.502(15) 1 d D . . B 2
H3'A H 1.0312 0.3256 0.5672 0.037 Uiso 0.502(15) 1 calc R . . B 2
H3'B H 1.0239 0.3667 0.6512 0.037 Uiso 0.502(15) 1 calc R . . B 2
C4' C 0.8789(13) 0.267(3) 0.6037(13) 0.027(4) Uani 0.502(15) 1 d D . . B 2
H4'A H 0.8445 0.2586 0.6540 0.033 Uiso 0.502(15) 1 calc R . . B 2
H4'B H 0.8707 0.3173 0.5728 0.033 Uiso 0.502(15) 1 calc R . . B 2
C5 C 0.8355(5) 0.1645(5) 0.4766(6) 0.042(3) Uani 1 2 d S T P B .
H5A H 0.8468 0.2301 0.4558 0.051 Uiso 0.5 1 calc R . . . .
H5B H 0.7684 0.1107 0.4578 0.051 Uiso 0.5 1 calc R . . . .
C6 C 0.9153(14) 0.1449(13) 0.4449(9) 0.032(3) Uani 0.5 1 d . . . B -1
H6A H 0.8968 0.1188 0.3914 0.038 Uiso 0.5 1 calc R . . B -1
H6B H 0.9808 0.2097 0.4428 0.038 Uiso 0.5 1 calc R . . B -1
C7 C 1.0000 0.0000 0.2719(11) 0.026(3) Uani 1 6 d S T P . .
C8 C 1.0000 0.0000 0.1863(11) 0.034(4) Uani 1 6 d DS T P . .
H8 H 1.071(3) 0.0355(17) 0.167(7) 0.02(2) Uiso 1 2 d DS T P . .

loop_
_atom_site_aniso_label
_atom_site_aniso_U_11
_atom_site_aniso_U_22
_atom_site_aniso_U_33
_atom_site_aniso_U_23
_atom_site_aniso_U_13
_atom_site_aniso_U_12
Co1 0.0224(7) 0.0224(7) 0.0185(9) 0.000 0.000 0.0112(3)
Co2 0.0194(4) 0.0194(4) 0.0172(5) 0.0004(2) -0.0004(2) 0.0106(5)
Co3 0.0215(5) 0.0194(6) 0.0194(5) -0.0010(4) -0.0005(2) 0.0097(3)
Co4 0.0202(6) 0.0202(6) 0.0160(8) 0.000 0.000 0.0101(3)
Cl1 0.0185(10) 0.0185(10) 0.0188(15) 0.000 0.000 0.0093(5)
Cl2 0.0382(11) 0.0219(11) 0.0388(15) -0.0072(10) -0.0036(5) 0.0109(6)
N1 0.029(5) 0.029(5) 0.023(7) 0.000 0.000 0.015(2)
N2 0.025(3) 0.025(3) 0.020(3) 0.0030(14) -0.0030(14) 0.016(3)
N3 0.025(4) 0.025(4) 0.014(5) 0.000 0.000 0.013(2)
O1 0.030(3) 0.025(3) 0.036(2) -0.007(2) -0.013(2) 0.017(2)
O2 0.040(3) 0.040(3) 0.018(3) 0.0006(12) -0.0006(12) 0.030(4)
O4 0.049(4) 0.023(4) 0.017(3) 0.000(3) 0.0000(13) 0.0116(18)
C1 0.056(6) 0.037(6) 0.020(4) -0.007(4) -0.003(2) 0.018(3)
C2 0.041(8) 0.026(6) 0.020(6) -0.009(5) 0.000(5) 0.016(6)
C3 0.037(6) 0.020(5) 0.039(6) -0.001(5) -0.009(5) 0.017(5)
C4 0.032(9) 0.021(8) 0.034(10) 0.001(8) 0.000(7) 0.017(9)
C3' 0.037(6) 0.020(5) 0.039(6) -0.001(5) -0.009(5) 0.017(5)
C4' 0.032(9) 0.021(8) 0.034(10) 0.001(8) 0.000(7) 0.017(9)
C5 0.066(7) 0.066(7) 0.022(5) 0.0028(19) -0.0028(19) 0.054(7)
C6 0.044(9) 0.041(8) 0.023(6) 0.005(5) 0.005(5) 0.030(8)
C7 0.023(5) 0.023(5) 0.032(8) 0.000 0.000 0.012(2)
C8 0.038(6) 0.038(6) 0.025(8) 0.000 0.000 0.019(3)

loop_
_atom_type_symbol
_atom_type_description
_atom_type_scat_dispersion_real
_atom_type_scat_dispersion_imag
_atom_type_scat_source
C C 0.0033 0.0016 'International Tables Vol C Tables 4.2.6.8 and 6.1.1.4'
H H 0.0000 0.0000 'International Tables Vol C Tables 4.2.6.8 and 6.1.1.4'
Cl Cl 0.1484 0.1585 'International Tables Vol C Tables 4.2.6.8 and 6.1.1.4'
Co Co 0.3494 0.9721 'International Tables Vol C Tables 4.2.6.8 and 6.1.1.4'
N N 0.0061 0.0033 'International Tables Vol C Tables 4.2.6.8 and 6.1.1.4'
O O 0.0106 0.0060 'International Tables Vol C Tables 4.2.6.8 and 6.1.1.4'

loop_
_geom_angle_atom_site_label_1
_geom_angle_atom_site_label_2
_geom_angle_atom_site_label_3
_geom_angle
_geom_angle_site_symmetry_1
_geom_angle_site_symmetry_3
_geom_angle_publ_flag
O2 Co1 N1 105.4(2) 2_645 . ?
O2 Co1 N1 105.4(2) . . ?
O2 Co1 N1 105.4(2) 3_765 . ?
O2 Co1 O2 113.19(18) 3_765 2_645 ?
O2 Co1 O2 113.19(18) 2_645 . ?
O2 Co1 O2 113.19(18) 3_765 . ?
N2 Co2 Cl1 179.2(2) . . ?
O1 Co2 Cl1 95.22(16) . . ?
O1 Co2 Cl1 95.22(16) 4_665 . ?
O1 Co2 N2 85.16(19) 4_665 . ?
O1 Co2 N2 85.16(19) . . ?
O1 Co2 O1 119.8(4) 4_665 . ?
O1 Co2 O2 118.94(18) . . ?
O1 Co2 O2 118.94(18) 4_665 . ?
O2 Co2 Cl1 94.7(2) . . ?
O2 Co2 N2 84.6(3) . . ?
O1 Co3 Cl2 109.29(16) . . ?
O1 Co3 Cl2 109.29(16) 5_755 . ?
O1 Co3 O1 109.1(3) 5_755 . ?
O4 Co3 Cl2 108.9(2) . . ?
O4 Co3 O1 110.1(2) . . ?
O4 Co3 O1 110.1(2) . 5_755 ?
N3 Co4 Cl1 180.0 . . ?
O4 Co4 Cl1 94.7(2) 3_765 . ?
O4 Co4 Cl1 94.7(2) . . ?
O4 Co4 Cl1 94.7(2) 2_645 . ?
O4 Co4 N3 85.3(2) 3_765 . ?
O4 Co4 N3 85.3(2) 2_645 . ?
O4 Co4 N3 85.3(2) . . ?
O4 Co4 O4 119.34(6) 3_765 . ?
O4 Co4 O4 119.34(6) 2_645 3_765 ?
O4 Co4 O4 119.34(6) 2_645 . ?
Co2 Cl1 Co2 110.14(8) 2_645 . ?
Co2 Cl1 Co2 110.14(8) 3_765 . ?
Co2 Cl1 Co2 110.15(8) 2_645 3_765 ?
Co2 Cl1 Co4 108.79(8) . . ?
Co2 Cl1 Co4 108.79(8) 3_765 . ?
Co2 Cl1 Co4 108.79(8) 2_645 . ?
C7 N1 Co1 180.0 . . ?
C4 N2 Co2 103.2(10) 4_665 . ?
C4 N2 Co2 103.2(10) . . ?
C4 N2 C4 133(2) . 4_665 ?
C4' N2 Co2 105.7(10) . . ?
C4' N2 Co2 105.7(10) 4_665 . ?
C4' N2 C4' 96.5(14) 4_665 . ?
C5 N2 Co2 105.9(6) . . ?
C5 N2 C4 104.9(8) . . ?
C5 N2 C4 104.9(8) . 4_665 ?
C5 N2 C4' 120.7(10) . 4_665 ?
C5 N2 C4' 120.7(10) . . ?
C1 N3 Co4 105.4(6) 2_645 . ?
C1 N3 Co4 105.4(6) 3_765 . ?
C1 N3 Co4 105.4(6) . . ?
C1 N3 C1 113.2(5) 3_765 . ?
C1 N3 C1 113.2(5) 2_645 3_765 ?
C1 N3 C1 113.2(5) 2_645 . ?
Co2 O1 Co3 123.7(3) . . ?
C3 O1 Co2 111.4(7) . . ?
C3 O1 Co3 121.4(7) . . ?
C3' O1 Co2 110.0(7) . . ?
C3' O1 Co3 123.7(7) . . ?
Co1 O2 Co2 119.6(4) . . ?
C6 O2 Co1 126.9(8) . . ?
C6 O2 Co2 110.0(7) . . ?
Co4 O4 Co3 124.1(4) . . ?
C2 O4 Co3 122.0(8) . . ?
C2 O4 Co4 109.9(8) . . ?
N3 C1 H1A 108.8 . . ?
N3 C1 H1B 108.8 . . ?
N3 C1 C2 113.9(9) . . ?
H1A C1 H1B 107.7 . . ?
C2 C1 H1A 108.8 . . ?
C2 C1 H1B 108.8 . . ?
O4 C2 C1 110.1(11) . . ?
O4 C2 H2A 109.6 . . ?
O4 C2 H2B 109.6 . . ?
C1 C2 H2A 109.6 . . ?
C1 C2 H2B 109.6 . . ?
H2A C2 H2B 108.1 . . ?
O1 C3 H3A 110.6 . . ?
O1 C3 H3B 110.6 . . ?
O1 C3 C4 105.7(17) . . ?
H3A C3 H3B 108.7 . . ?
C4 C3 H3A 110.6 . . ?
C4 C3 H3B 110.6 . . ?
N2 C4 C3 110.0(19) . . ?
N2 C4 H4A 109.7 . . ?
N2 C4 H4B 109.7 . . ?
C3 C4 H4A 109.7 . . ?
C3 C4 H4B 109.7 . . ?
H4A C4 H4B 108.2 . . ?
O1 C3' H3'A 110.1 . . ?
O1 C3' H3'B 110.1 . . ?
O1 C3' C4' 107.8(16) . . ?
H3'A C3' H3'B 108.5 . . ?
C4' C3' H3'A 110.1 . . ?
C4' C3' H3'B 110.1 . . ?
N2 C4' C3' 109.8(19) . . ?
N2 C4' H4'A 109.7 . . ?
N2 C4' H4'B 109.7 . . ?
C3' C4' H4'A 109.7 . . ?
C3' C4' H4'B 109.7 . . ?
H4'A C4' H4'B 108.2 . . ?
N2 C5 H5A 108.5 . . ?
N2 C5 H5B 108.5 . . ?
N2 C5 C6 115.0(9) . . ?
H5A C5 H5B 107.5 . . ?
C6 C5 H5A 108.5 . . ?
C6 C5 H5B 108.5 . . ?
O2 C6 C5 112.4(12) . . ?
O2 C6 H6A 109.1 . . ?
O2 C6 H6B 109.1 . . ?
C5 C6 H6A 109.1 . . ?
C5 C6 H6B 109.1 . . ?
H6A C6 H6B 107.8 . . ?
N1 C7 C8 180.0 . . ?
C7 C8 H8 110(7) . . ?

loop_
_geom_bond_atom_site_label_1
_geom_bond_atom_site_label_2
_geom_bond_distance
_geom_bond_site_symmetry_2
_geom_bond_publ_flag
Co1 N1 2.053(15) . ?
Co1 O2 1.924(7) . ?
Co1 O2 1.924(7) 3_765 ?
Co1 O2 1.924(7) 2_645 ?
Co2 Cl1 2.4684(16) . ?
Co2 N2 2.118(8) . ?
Co2 O1 1.942(5) 4_665 ?
Co2 O1 1.942(5) . ?
Co2 O2 1.976(7) . ?
Co3 Cl2 2.287(3) . ?
Co3 O1 1.958(5) . ?
Co3 O1 1.958(5) 5_755 ?
Co3 O4 1.947(7) . ?
Co4 Cl1 2.510(4) . ?
Co4 N3 2.093(12) . ?
Co4 O4 1.938(8) 3_765 ?
Co4 O4 1.938(8) . ?
Co4 O4 1.938(8) 2_645 ?
Cl1 Co2 2.4683(16) 2_645 ?
Cl1 Co2 2.4683(16) 3_765 ?
N1 C7 1.15(2) . ?
N2 C4 1.50(3) 4_665 ?
N2 C4 1.50(3) . ?
N2 C4' 1.46(3) . ?
N2 C4' 1.46(3) 4_665 ?
N2 C5 1.454(12) . ?
N3 C1 1.467(12) . ?
N3 C1 1.467(12) 2_645 ?
N3 C1 1.467(12) 3_765 ?
O1 C3 1.430(16) . ?
O1 C3' 1.469(16) . ?
O2 C6 1.424(15) . ?
O4 C2 1.436(14) . ?
C1 H1A 0.9700 . ?
C1 H1B 0.9700 . ?
C1 C2 1.468(18) . ?
C2 H2A 0.9700 . ?
C2 H2B 0.9700 . ?
C3 H3A 0.9700 . ?
C3 H3B 0.9700 . ?
C3 C4 1.531(13) . ?
C4 H4A 0.9700 . ?
C4 H4B 0.9700 . ?
C3' H3'A 0.9700 . ?
C3' H3'B 0.9700 . ?
C3' C4' 1.529(13) . ?
C4' H4'A 0.9700 . ?
C4' H4'B 0.9700 . ?
C5 H5A 0.9700 . ?
C5 H5B 0.9700 . ?
C5 C6 1.461(18) . ?
C6 H6A 0.9700 . ?
C6 H6B 0.9700 . ?
C7 C8 1.45(3) . ?
C8 H8 0.970(15) . ?

loop_
_geom_torsion_atom_site_label_1
_geom_torsion_atom_site_label_2
_geom_torsion_atom_site_label_3
_geom_torsion_atom_site_label_4
_geom_torsion
_geom_torsion_site_symmetry_1
_geom_torsion_site_symmetry_2
_geom_torsion_site_symmetry_3
_geom_torsion_site_symmetry_4
_geom_torsion_publ_flag
Co1 O2 C6 C5 165.3(6) . . . . ?
Co2 N2 C4 C3 -36.4(17) . . . . ?
Co2 N2 C4' C3' 34.5(17) . . . . ?
Co2 N2 C5 C6 -19.8(8) . . . . ?
Co2 O1 C3 C4 -45.0(16) . . . . ?
Co2 O1 C3' C4' 42.1(16) . . . . ?
Co2 O2 C6 C5 -36.0(13) . . . . ?
Co3 O1 C3 C4 155.4(12) . . . . ?
Co3 O1 C3' C4' -155.8(12) . . . . ?
Co3 O4 C2 C1 -161.3(6) . . . . ?
Co4 N3 C1 C2 22.4(8) . . . . ?
Co4 O4 C2 C1 40.4(12) . . . . ?
N2 C5 C6 O2 38.0(14) . . . . ?
N3 C1 C2 O4 -42.3(13) . . . . ?
O1 C3 C4 N2 54.7(19) . . . . ?
O1 C3' C4' N2 -51.6(19) . . . . ?
C1 N3 C1 C2 137.1(10) 3_765 . . . ?
C1 N3 C1 C2 -92.3(13) 2_645 . . . ?
C4 N2 C4 C3 86(3) 4_665 . . . ?
C4 N2 C5 C6 -128.5(14) 4_665 . . . ?
C4 N2 C5 C6 88.9(15) . . . . ?
C4' N2 C4' C3' 142.9(9) 4_665 . . . ?
C5 N2 C4 C3 -147.1(14) . . . . ?
C5 N2 C4' C3' -85.4(18) . . . . ?
